data_1515164
loop_
_publ_author_name
'Zhao, Huaiqing'
'Ong, Wei Qiang'
'Zhou, Feng'
'Fang, Xiao'
'Chen, Xueyuan'
'Li, Sam F. Y.'
'Su, Haibin'
'Cho, Nam-Joon'
'Zeng, Huaqiang'

_publ_section_title
;
 Chiral crystallization of aromatic helical foldamers via
 complementarities in shape and end functionalities
;
_journal_issue 6
_journal_name_full 'Chemical Science'
_journal_page_first 2042
_journal_paper_doi 10.1039/c2sc20219k
_journal_volume 3
_journal_year 2012
_chemical_formula_sum 'C41 H33.25 Cl0.25 F N9 O8.75'
_chemical_formula_weight 819.88
_chemical_name_systematic
;
?
;
_space_group_IT_number 19
_symmetry_cell_setting orthorhombic
_symmetry_space_group_name_Hall 'P 2ac 2ab'
_symmetry_space_group_name_H-M 'P 21 21 21'
_atom_sites_solution_hydrogens geom
_atom_sites_solution_primary direct
_atom_sites_solution_secondary difmap
_audit_creation_method SHELXL-97
_cell_angle_alpha 90.00
_cell_angle_beta 90.00
_cell_angle_gamma 90.00
_cell_formula_units_Z 4
_cell_length_a 10.4183(10)
_cell_length_b 13.6836(13)
_cell_length_c 25.671(2)
_cell_measurement_reflns_used 930
_cell_measurement_temperature 100(2)
_cell_measurement_theta_max 20.40
_cell_measurement_theta_min 2.46
_cell_volume 3659.7(6)
_computing_cell_refinement 'Bruker SMART'
_computing_data_collection 'Bruker SMART'
_computing_data_reduction 'Bruker SAINT'
_computing_molecular_graphics 'Bruker SHELXTL'
_computing_publication_material 'Bruker SHELXTL'
_computing_structure_refinement 'SHELXL-97 (Sheldrick, 1997)'
_computing_structure_solution 'SHELXS-97 (Sheldrick, 1990)'
_diffrn_ambient_temperature 100(2)
_diffrn_measured_fraction_theta_full 1.000
_diffrn_measured_fraction_theta_max 1.000
_diffrn_measurement_device_type 'CCD area detector'
_diffrn_measurement_method 'phi and omega scans'
_diffrn_radiation_monochromator graphite
_diffrn_radiation_source 'fine-focus sealed tube'
_diffrn_radiation_type MoK\a
_diffrn_radiation_wavelength 0.71073
_diffrn_reflns_av_R_equivalents 0.0665
_diffrn_reflns_av_sigmaI/netI 0.0761
_diffrn_reflns_limit_h_max 13
_diffrn_reflns_limit_h_min -13
_diffrn_reflns_limit_k_max 16
_diffrn_reflns_limit_k_min -17
_diffrn_reflns_limit_l_max 33
_diffrn_reflns_limit_l_min -29
_diffrn_reflns_number 26354
_diffrn_reflns_theta_full 27.49
_diffrn_reflns_theta_max 27.49
_diffrn_reflns_theta_min 2.11
_exptl_absorpt_coefficient_mu 0.128
_exptl_absorpt_correction_T_max 0.9873
_exptl_absorpt_correction_T_min 0.9699
_exptl_absorpt_correction_type multi-scan
_exptl_crystal_colour Colourless
_exptl_crystal_density_diffrn 1.488
_exptl_crystal_density_meas ?
_exptl_crystal_density_method 'not measured'
_exptl_crystal_description Block
_exptl_crystal_F_000 1702
_exptl_crystal_size_max 0.24
_exptl_crystal_size_mid 0.12
_exptl_crystal_size_min 0.10
_refine_diff_density_max 0.331
_refine_diff_density_min -0.317
_refine_diff_density_rms 0.062
_refine_ls_abs_structure_details 'Flack H D (1983), Acta Cryst. A39, 876-881'
_refine_ls_abs_structure_Flack 0.3(4)
_refine_ls_extinction_method none
_refine_ls_goodness_of_fit_ref 1.101
_refine_ls_hydrogen_treatment mixed
_refine_ls_matrix_type full
_refine_ls_number_parameters 589
_refine_ls_number_reflns 8395
_refine_ls_number_restraints 75
_refine_ls_restrained_S_all 1.105
_refine_ls_R_factor_all 0.0921
_refine_ls_R_factor_gt 0.0719
_refine_ls_shift/su_max 0.001
_refine_ls_shift/su_mean 0.000
_refine_ls_structure_factor_coef Fsqd
_refine_ls_weighting_details 'calc w=1/[\s^2^(Fo^2^)+(0.0564P)^2^+1.1388P] where P=(Fo^2^+2Fc^2^)/3'
_refine_ls_weighting_scheme calc
_refine_ls_wR_factor_gt 0.1385
_refine_ls_wR_factor_ref 0.1469
_reflns_number_gt 6784
_reflns_number_total 8395
_reflns_threshold_expression >2sigma(I)
_cod_data_source_file c2sc20219k.txt
_cod_data_source_block b378n
_cod_depositor_comments
;
The following automatic conversions were performed:

'_symmetry_cell_setting' value 'Orthorhombic' changed to
'orthorhombic' according to
/usr/data/users/saulius/automatic-downloads/retrospective/RSC/lib/dictionaries/cif_core.dic
dictionary named 'cif_core.dic' version 2.4.2 from
2011-04-26.

'_exptl_absorpt_correction_type' value 'Multi-scan'
changed to 'multi-scan' according to
/usr/data/users/saulius/automatic-downloads/retrospective/RSC/lib/dictionaries/cif_core.dic
dictionary named 'cif_core.dic' version 2.4.2 from 2011-04-26.

Automatic conversion script
Id: cif_fix_values 2281 2013-09-26 08:29:07Z andrius 

The following automatic conversions were performed:

'_exptl_crystal_density_meas' value 'Not Measured' was changed to '?'
- the value is perceived as not measured.

Automatic conversion script
Id: cif_fix_values 3008 2015-01-20 13:52:24Z robertas 
;
_cod_original_sg_symbol_H-M P2(1)2(1)2(1)
_cod_database_code 1515164

loop_
_symmetry_equiv_pos_as_xyz
'x, y, z'
'-x+1/2, -y, z+1/2'
'-x, y+1/2, -z+1/2'
'x+1/2, -y+1/2, -z'

loop_
_atom_site_label
_atom_site_type_symbol
_atom_site_fract_x
_atom_site_fract_y
_atom_site_fract_z
_atom_site_U_iso_or_equiv
_atom_site_adp_type
_atom_site_occupancy
_atom_site_symmetry_multiplicity
_atom_site_calc_flag
_atom_site_refinement_flags
_atom_site_disorder_assembly
_atom_site_disorder_group
C3S C 0.1421(17) 0.245(3) 0.9731(10) 0.030 Uiso 0.13 1 d PD A 5
H3S1 H 0.1456 0.2777 0.9386 0.036 Uiso 0.13 1 calc PR A 5
H3S2 H 0.1519 0.1740 0.9684 0.036 Uiso 0.13 1 calc PR A 5
Cl3S Cl 0.0022(7) 0.2727(7) 1.0051(3) 0.0397(17) Uani 0.13 1 d PD A 5
Cl4S Cl 0.2587(8) 0.2914(11) 1.0145(4) 0.0397(17) Uani 0.13 1 d PD A 5
C2S C 0.1341(8) 0.2664(9) 0.9901(4) 0.0215(14) Uiso 0.38 1 d PD B 4
H2S1 H 0.1215 0.1985 1.0011 0.032 Uiso 0.38 1 calc PR B 4
H2S2 H 0.1164 0.2722 0.9527 0.032 Uiso 0.38 1 calc PR B 4
H2S3 H 0.0755 0.3090 1.0095 0.032 Uiso 0.38 1 calc PR B 4
O2S O 0.2667(7) 0.2957(8) 1.0004(3) 0.0243(13) Uani 0.38 1 d PDU B 4
H2S H 0.2705 0.3251 1.0291 0.036 Uiso 0.38 1 calc PR B 4
C1S C 0.1338(8) 0.2810(8) 0.9783(4) 0.0215(14) Uiso 0.38 1 d PD C 3
H1S1 H 0.2038 0.3275 0.9845 0.032 Uiso 0.38 1 calc PR C 3
H1S2 H 0.1213 0.2726 0.9408 0.032 Uiso 0.38 1 calc PR C 3
H1S3 H 0.1555 0.2179 0.9941 0.032 Uiso 0.38 1 calc PR C 3
O1S O 0.0186(6) 0.3175(5) 1.0011(3) 0.0243(13) Uani 0.38 1 d PDU C 3
H1S H -0.0034 0.3692 0.9859 0.036 Uiso 0.38 1 calc PR C 3
O1 O 0.6298(5) -0.0482(5) 0.98849(18) 0.0195(10) Uani 0.50 1 d PDU D 1
O2 O 0.6423(6) -0.1152(8) 0.9089(5) 0.0354(6) Uani 0.50 1 d PDU D 1
N1 N 0.6668(6) 0.0491(4) 0.9188(2) 0.0192(12) Uani 0.50 1 d PDU D 1
H1A H 0.7099 0.0882 0.9397 0.023 Uiso 0.50 1 calc PR D 1
O1A O 0.6824(5) -0.0447(5) 0.98659(18) 0.0195(10) Uani 0.50 1 d PDU D 2
O2A O 0.6370(6) -0.1152(8) 0.9091(5) 0.0354(6) Uani 0.50 1 d PDU D 2
N1A N 0.6205(6) 0.0497(4) 0.9216(2) 0.0192(12) Uani 0.50 1 d PDU D 2
H1 H 0.5992 0.0903 0.9468 0.023 Uiso 0.50 1 calc PR D 2
F1 F 0.3100(2) 0.17269(14) 0.91260(7) 0.0349(5) Uani 1 1 d . . .
O3 O 0.5532(2) 0.38847(17) 0.78902(8) 0.0292(6) Uani 1 1 d . . .
O4 O 0.4680(2) 0.64352(16) 1.04880(8) 0.0286(5) Uani 1 1 d . . .
O5 O 0.4328(3) 0.17769(18) 1.20849(9) 0.0322(6) Uani 1 1 d . . .
O6 O 0.3179(2) -0.15805(17) 0.97810(9) 0.0305(6) Uani 1 1 d . . .
O7 O 0.2535(3) 0.27703(17) 0.82949(10) 0.0389(7) Uani 1 1 d . . .
O8 O 0.2735(2) 0.20232(16) 0.75282(8) 0.0260(5) Uani 1 1 d . . .
N2 N 0.6109(3) 0.18511(19) 0.87108(10) 0.0211(6) Uani 1 1 d . D .
N3 N 0.5658(3) 0.37433(19) 0.87780(10) 0.0196(6) Uani 1 1 d D . .
H3N H 0.585(3) 0.3256(16) 0.8995(10) 0.024 Uiso 1 1 d D . .
N4 N 0.5228(3) 0.47373(19) 0.94694(10) 0.0201(6) Uani 1 1 d . . .
N5 N 0.4747(3) 0.4765(2) 1.04796(10) 0.0257(6) Uani 1 1 d D . .
H5N H 0.479(3) 0.4268(17) 1.0253(10) 0.031 Uiso 1 1 d D . .
N6 N 0.4497(3) 0.3567(2) 1.10856(9) 0.0225(6) Uani 1 1 d . . .
N7 N 0.4010(3) 0.1678(2) 1.12033(10) 0.0230(6) Uani 1 1 d D . .
H7N H 0.403(3) 0.2124(18) 1.0948(9) 0.028 Uiso 1 1 d D . .
N8 N 0.3661(3) 0.04602(19) 1.06100(9) 0.0204(6) Uani 1 1 d . . .
N9 N 0.3313(3) 0.0035(2) 0.95975(10) 0.0269(7) Uani 1 1 d D . .
H9N H 0.336(3) 0.0630(12) 0.9742(12) 0.032 Uiso 1 1 d D . .
C1 C 0.6732(3) -0.1186(2) 1.07128(12) 0.0206(7) Uani 1 1 d . D .
C2 C 0.6559(3) -0.1954(2) 1.10599(12) 0.0234(7) Uani 1 1 d . . .
H2 H 0.6366 -0.2589 1.0933 0.028 Uiso 1 1 calc R . .
C3 C 0.6667(3) -0.1792(2) 1.15911(12) 0.0235(7) Uani 1 1 d . . .
H3 H 0.6542 -0.2318 1.1828 0.028 Uiso 1 1 calc R . .
C4 C 0.6954(3) -0.0873(3) 1.17787(12) 0.0255(8) Uani 1 1 d . . .
H4 H 0.7037 -0.0769 1.2143 0.031 Uiso 1 1 calc R . .
C5 C 0.7123(3) -0.0102(2) 1.14370(13) 0.0246(7) Uani 1 1 d . . .
H5 H 0.7313 0.0532 1.1566 0.030 Uiso 1 1 calc R . .
C6 C 0.7013(3) -0.0259(2) 1.09050(12) 0.0212(7) Uani 1 1 d . . .
H6 H 0.7130 0.0270 1.0670 0.025 Uiso 1 1 calc R . .
C7 C 0.6607(3) -0.1392(2) 1.01404(12) 0.0215(7) Uani 1 1 d . . .
H72 H 0.583(3) -0.172(2) 1.0063(12) 0.026 Uiso 1 1 d . . .
H71 H 0.733(3) -0.173(3) 1.0015(13) 0.026 Uiso 1 1 d . . .
C8 C 0.6458(2) -0.0456(2) 0.93592(11) 0.0215(7) Uani 1 1 d D . .
C9 C 0.6252(3) 0.0886(2) 0.87088(12) 0.0223(7) Uani 1 1 d D . .
C10 C 0.6167(3) 0.0322(2) 0.82528(12) 0.0209(7) Uani 1 1 d . D .
H10 H 0.6251 -0.0369 0.8263 0.025 Uiso 1 1 calc R . .
C11 C 0.5959(3) 0.0803(2) 0.77958(12) 0.0207(7) Uani 1 1 d . . .
H11 H 0.5902 0.0444 0.7480 0.025 Uiso 1 1 calc R D .
C12 C 0.5829(3) 0.1809(2) 0.77874(12) 0.0221(7) Uani 1 1 d . D .
H12 H 0.5692 0.2149 0.7469 0.027 Uiso 1 1 calc R . .
C13 C 0.5906(3) 0.2306(2) 0.82532(11) 0.0173(6) Uani 1 1 d . . .
C14 C 0.5680(3) 0.3391(2) 0.82783(11) 0.0189(7) Uani 1 1 d . D .
C15 C 0.5419(3) 0.4692(2) 0.89552(11) 0.0176(7) Uani 1 1 d . . .
C16 C 0.5400(3) 0.5511(2) 0.86267(12) 0.0217(7) Uani 1 1 d . . .
H16 H 0.5550 0.5453 0.8263 0.026 Uiso 1 1 calc R . .
C17 C 0.5156(3) 0.6402(2) 0.88541(13) 0.0245(7) Uani 1 1 d . . .
H17 H 0.5136 0.6974 0.8644 0.029 Uiso 1 1 calc R . .
C18 C 0.4942(3) 0.6476(2) 0.93822(13) 0.0229(7) Uani 1 1 d . . .
H18 H 0.4765 0.7089 0.9540 0.028 Uiso 1 1 calc R . .
C19 C 0.4993(3) 0.5628(2) 0.96747(12) 0.0196(7) Uani 1 1 d . . .
C20 C 0.4797(3) 0.5669(2) 1.02527(13) 0.0229(7) Uani 1 1 d . . .
C21 C 0.4652(3) 0.4519(2) 1.10068(12) 0.0235(7) Uani 1 1 d . . .
C22 C 0.4752(3) 0.5198(2) 1.14156(13) 0.0242(7) Uani 1 1 d . . .
H22 H 0.4836 0.5878 1.1349 0.029 Uiso 1 1 calc R . .
C23 C 0.4723(3) 0.4840(3) 1.19176(13) 0.0275(8) Uani 1 1 d . . .
H23 H 0.4783 0.5278 1.2204 0.033 Uiso 1 1 calc R . .
C24 C 0.4606(3) 0.3840(3) 1.20074(13) 0.0248(7) Uani 1 1 d . . .
H24 H 0.4618 0.3581 1.2351 0.030 Uiso 1 1 calc R . .
C25 C 0.4471(3) 0.3240(2) 1.15769(12) 0.0215(7) Uani 1 1 d . . .
C26 C 0.4275(3) 0.2158(2) 1.16560(12) 0.0220(7) Uani 1 1 d . . .
C27 C 0.3812(3) 0.0686(2) 1.11127(12) 0.0218(7) Uani 1 1 d . . .
C28 C 0.3792(3) -0.0010(2) 1.15103(12) 0.0222(7) Uani 1 1 d . . .
H28 H 0.3897 0.0175 1.1864 0.027 Uiso 1 1 calc R . .
C29 C 0.3618(3) -0.0966(2) 1.13741(13) 0.0245(7) Uani 1 1 d . . .
H29 H 0.3606 -0.1455 1.1636 0.029 Uiso 1 1 calc R . .
C30 C 0.3457(3) -0.1228(2) 1.08546(12) 0.0230(7) Uani 1 1 d . . .
H30 H 0.3341 -0.1891 1.0754 0.028 Uiso 1 1 calc R . .
C31 C 0.3474(3) -0.0483(2) 1.04897(12) 0.0203(7) Uani 1 1 d . . .
C32 C 0.3308(3) -0.0746(2) 0.99254(12) 0.0194(7) Uani 1 1 d . . .
C33 C 0.3174(3) 0.0041(2) 0.90545(12) 0.0228(7) Uani 1 1 d . . .
C34 C 0.3182(3) -0.0804(2) 0.87385(12) 0.0212(7) Uani 1 1 d . . .
H34 H 0.3271 -0.1434 0.8890 0.025 Uiso 1 1 calc R . .
C35 C 0.3056(3) -0.0698(2) 0.82047(12) 0.0212(7) Uani 1 1 d . . .
H35 H 0.3077 -0.1264 0.7990 0.025 Uiso 1 1 calc R . .
C36 C 0.2903(3) 0.0204(2) 0.79768(12) 0.0203(7) Uani 1 1 d . . .
H36 H 0.2813 0.0250 0.7609 0.024 Uiso 1 1 calc R . .
C37 C 0.2878(3) 0.1048(2) 0.82771(12) 0.0203(7) Uani 1 1 d . . .
C38 C 0.3035(3) 0.0935(2) 0.88077(12) 0.0224(7) Uani 1 1 d . . .
C39 C 0.2700(3) 0.2038(2) 0.80477(12) 0.0222(7) Uani 1 1 d . . .
C40 C 0.2601(4) 0.2976(3) 0.72841(14) 0.0374(10) Uani 1 1 d . . .
H40A H 0.3251 0.3422 0.7424 0.056 Uiso 1 1 calc R . .
H40B H 0.1743 0.3237 0.7356 0.056 Uiso 1 1 calc R . .
H40C H 0.2718 0.2911 0.6907 0.056 Uiso 1 1 calc R . .

loop_
_atom_site_aniso_label
_atom_site_aniso_U_11
_atom_site_aniso_U_22
_atom_site_aniso_U_33
_atom_site_aniso_U_23
_atom_site_aniso_U_13
_atom_site_aniso_U_12
Cl3S 0.045(4) 0.054(4) 0.020(3) -0.017(3) -0.008(2) 0.001(3)
Cl4S 0.045(4) 0.054(4) 0.020(3) -0.017(3) -0.008(2) 0.001(3)
O2S 0.034(2) 0.022(2) 0.017(2) -0.003(2) -0.0055(18) -0.0027(18)
O1S 0.034(2) 0.022(2) 0.017(2) -0.003(2) -0.0055(18) -0.0027(18)
O1 0.028(3) 0.0156(12) 0.0153(12) 0.0007(10) 0.0002(18) 0.002(2)
O2 0.0630(16) 0.0228(12) 0.0204(12) 0.0014(10) -0.0037(12) 0.0011(12)
N1 0.025(3) 0.0208(15) 0.0122(14) -0.0054(11) 0.0016(19) 0.0023(19)
O1A 0.028(3) 0.0156(12) 0.0153(12) 0.0007(10) 0.0002(18) 0.002(2)
O2A 0.0630(16) 0.0228(12) 0.0204(12) 0.0014(10) -0.0037(12) 0.0011(12)
N1A 0.025(3) 0.0208(15) 0.0122(14) -0.0054(11) 0.0016(19) 0.0023(19)
F1 0.0701(15) 0.0158(10) 0.0188(10) -0.0026(8) -0.0017(10) 0.0012(10)
O3 0.0479(15) 0.0217(12) 0.0179(12) 0.0029(10) 0.0029(11) -0.0018(11)
O4 0.0425(14) 0.0177(12) 0.0256(12) -0.0065(10) -0.0007(11) 0.0040(11)
O5 0.0492(16) 0.0298(14) 0.0175(12) 0.0024(10) 0.0000(11) -0.0035(12)
O6 0.0513(16) 0.0154(12) 0.0249(12) 0.0024(9) 0.0011(11) -0.0003(11)
O7 0.073(2) 0.0170(13) 0.0267(14) 0.0034(11) -0.0008(13) 0.0050(13)
O8 0.0383(14) 0.0190(12) 0.0207(12) 0.0052(9) -0.0049(10) -0.0020(11)
N2 0.0339(16) 0.0146(13) 0.0148(13) 0.0001(10) -0.0007(11) 0.0014(12)
N3 0.0306(15) 0.0145(14) 0.0137(13) 0.0033(10) -0.0048(11) 0.0043(12)
N4 0.0198(13) 0.0181(13) 0.0224(14) 0.0011(11) -0.0016(11) 0.0008(11)
N5 0.0409(17) 0.0175(14) 0.0188(14) -0.0068(11) 0.0051(13) -0.0025(13)
N6 0.0281(15) 0.0244(15) 0.0151(13) -0.0071(11) 0.0040(11) -0.0010(12)
N7 0.0302(16) 0.0223(15) 0.0164(14) 0.0044(11) 0.0001(11) -0.0025(12)
N8 0.0222(13) 0.0230(14) 0.0160(13) 0.0030(11) 0.0010(10) -0.0004(12)
N9 0.0486(19) 0.0140(14) 0.0181(14) -0.0026(11) -0.0020(13) -0.0042(13)
C1 0.0185(15) 0.0219(17) 0.0215(16) -0.0038(13) -0.0013(12) 0.0032(13)
C2 0.0277(18) 0.0173(16) 0.0251(17) 0.0019(13) 0.0003(14) 0.0026(14)
C3 0.0273(18) 0.0236(18) 0.0198(16) 0.0058(13) -0.0015(13) 0.0006(14)
C4 0.0263(17) 0.035(2) 0.0150(16) 0.0002(14) -0.0015(14) 0.0019(15)
C5 0.0303(18) 0.0173(17) 0.0263(18) -0.0030(13) -0.0044(14) 0.0014(14)
C6 0.0265(17) 0.0166(16) 0.0206(16) 0.0022(12) 0.0017(14) 0.0021(13)
C7 0.0291(18) 0.0128(16) 0.0226(17) 0.0028(13) -0.0023(14) 0.0004(14)
C8 0.0280(17) 0.0203(16) 0.0163(16) -0.0011(13) 0.0030(13) 0.0035(14)
C9 0.0327(18) 0.0221(17) 0.0122(15) -0.0013(13) 0.0022(13) -0.0001(14)
C10 0.0242(17) 0.0176(16) 0.0210(16) -0.0027(13) 0.0046(13) 0.0024(13)
C11 0.0247(16) 0.0247(17) 0.0128(15) -0.0070(13) 0.0019(13) -0.0016(14)
C12 0.0224(16) 0.0306(19) 0.0134(15) 0.0065(14) 0.0006(13) 0.0009(14)
C13 0.0161(15) 0.0207(16) 0.0151(15) 0.0015(12) 0.0003(12) -0.0031(12)
C14 0.0184(15) 0.0240(17) 0.0144(15) 0.0033(13) 0.0046(12) -0.0002(13)
C15 0.0202(16) 0.0175(16) 0.0151(15) -0.0002(12) -0.0040(12) 0.0002(13)
C16 0.0257(17) 0.0217(17) 0.0177(15) 0.0002(13) 0.0006(13) 0.0011(14)
C17 0.0293(18) 0.0173(16) 0.0269(18) 0.0042(13) -0.0031(14) -0.0025(14)
C18 0.0220(16) 0.0118(15) 0.0349(19) -0.0033(13) -0.0013(14) 0.0001(13)
C19 0.0161(15) 0.0222(17) 0.0206(16) -0.0051(13) -0.0002(12) -0.0009(13)
C20 0.0170(15) 0.0214(17) 0.0303(18) -0.0021(14) -0.0003(14) 0.0019(14)
C21 0.0214(16) 0.0267(19) 0.0224(16) -0.0031(14) 0.0008(13) -0.0009(15)
C22 0.0269(17) 0.0213(17) 0.0245(17) -0.0052(13) 0.0024(14) -0.0002(14)
C23 0.0277(18) 0.033(2) 0.0220(17) -0.0113(14) 0.0015(14) 0.0033(16)
C24 0.0234(17) 0.0296(19) 0.0213(17) -0.0005(14) 0.0030(14) 0.0028(15)
C25 0.0151(15) 0.0302(19) 0.0192(16) -0.0024(14) 0.0044(12) -0.0004(14)
C26 0.0189(16) 0.0250(18) 0.0220(17) -0.0028(14) 0.0028(13) 0.0021(14)
C27 0.0217(16) 0.0252(18) 0.0185(16) 0.0013(13) 0.0006(13) -0.0037(14)
C28 0.0241(17) 0.0265(18) 0.0160(16) -0.0007(13) -0.0024(13) -0.0032(14)
C29 0.0233(17) 0.0271(18) 0.0230(17) 0.0087(14) 0.0036(14) 0.0006(14)
C30 0.0249(17) 0.0177(16) 0.0263(17) -0.0010(14) 0.0031(14) -0.0017(14)
C31 0.0162(15) 0.0172(16) 0.0275(17) -0.0022(13) -0.0022(13) 0.0010(13)
C32 0.0162(15) 0.0163(16) 0.0256(17) -0.0019(13) 0.0002(13) 0.0002(13)
C33 0.0286(18) 0.0216(17) 0.0182(16) -0.0003(13) 0.0000(13) -0.0025(14)
C34 0.0220(16) 0.0155(15) 0.0262(17) -0.0004(13) 0.0045(13) -0.0013(13)
C35 0.0285(17) 0.0164(16) 0.0186(16) -0.0066(13) 0.0047(13) -0.0009(13)
C36 0.0226(16) 0.0228(17) 0.0156(16) 0.0006(13) 0.0037(13) -0.0018(13)
C37 0.0149(15) 0.0212(17) 0.0250(17) 0.0007(14) 0.0000(13) -0.0009(13)
C38 0.0315(19) 0.0179(17) 0.0178(16) -0.0067(13) 0.0017(14) -0.0025(14)
C39 0.0255(17) 0.0162(17) 0.0249(18) -0.0004(13) 0.0023(14) -0.0012(14)
C40 0.065(3) 0.0229(19) 0.0240(19) 0.0119(15) -0.0055(18) -0.0053(19)

loop_
_atom_type_symbol
_atom_type_description
_atom_type_scat_dispersion_real
_atom_type_scat_dispersion_imag
_atom_type_scat_source
C C 0.0033 0.0016 'International Tables Vol C Tables 4.2.6.8 and 6.1.1.4'
H H 0.0000 0.0000 'International Tables Vol C Tables 4.2.6.8 and 6.1.1.4'
N N 0.0061 0.0033 'International Tables Vol C Tables 4.2.6.8 and 6.1.1.4'
O O 0.0106 0.0060 'International Tables Vol C Tables 4.2.6.8 and 6.1.1.4'
F F 0.0171 0.0103 'International Tables Vol C Tables 4.2.6.8 and 6.1.1.4'
Cl Cl 0.1484 0.1585 'International Tables Vol C Tables 4.2.6.8 and 6.1.1.4'

loop_
_geom_angle_atom_site_label_1
_geom_angle_atom_site_label_2
_geom_angle_atom_site_label_3
_geom_angle
Cl3S C3S Cl4S 102.8(11)
C8 O1 C7 116.5(5)
C8 N1 C9 125.9(5)
C8 O1A C7 113.8(5)
C8 N1A C9 126.6(5)
C39 O8 C40 114.5(3)
C9 N2 C13 118.3(3)
C14 N3 C15 129.4(3)
C15 N4 C19 117.0(3)
C20 N5 C21 129.2(3)
C21 N6 C25 118.3(3)
C26 N7 C27 129.9(3)
C27 N8 C31 117.5(3)
C32 N9 C33 128.3(3)
C2 C1 C6 119.3(3)
C2 C1 C7 118.3(3)
C6 C1 C7 122.4(3)
C3 C2 C1 120.0(3)
C4 C3 C2 120.4(3)
C3 C4 C5 120.1(3)
C4 C5 C6 119.7(3)
C5 C6 C1 120.5(3)
O1 C7 O1A 21.6(3)
O1 C7 C1 107.6(3)
O1A C7 C1 106.7(3)
O2 C8 O2A 2.7(6)
O2 C8 O1A 125.5(8)
O2A C8 O1A 126.1(9)
O2 C8 O1 124.0(9)
O2A C8 O1 123.3(8)
O1A C8 O1 23.5(3)
O2 C8 N1A 127.0(8)
O2A C8 N1A 126.4(9)
O1A C8 N1A 107.5(5)
O1 C8 N1A 105.4(4)
O2 C8 N1 125.0(9)
O2A C8 N1 125.6(8)
O1A C8 N1 104.6(4)
O1 C8 N1 111.0(4)
N1A C8 N1 20.3(4)
N2 C9 C10 122.8(3)
N2 C9 N1A 111.6(4)
C10 C9 N1A 124.2(4)
N2 C9 N1 114.3(4)
C10 C9 N1 122.4(4)
N1A C9 N1 19.9(4)
C11 C10 C9 117.6(3)
C10 C11 C12 120.6(3)
C13 C12 C11 118.1(3)
N2 C13 C12 122.6(3)
N2 C13 C14 116.3(3)
C12 C13 C14 121.0(3)
O3 C14 N3 124.8(3)
O3 C14 C13 122.3(3)
N3 C14 C13 112.9(3)
N4 C15 N3 113.0(3)
N4 C15 C16 123.7(3)
N3 C15 C16 123.3(3)
C17 C16 C15 117.1(3)
C16 C17 C18 120.8(3)
C17 C18 C19 117.8(3)
N4 C19 C18 123.5(3)
N4 C19 C20 116.5(3)
C18 C19 C20 120.0(3)
O4 C20 N5 124.4(3)
O4 C20 C19 122.6(3)
N5 C20 C19 113.1(3)
N6 C21 N5 113.1(3)
N6 C21 C22 122.9(3)
N5 C21 C22 123.9(3)
C23 C22 C21 117.5(3)
C22 C23 C24 120.4(3)
C25 C24 C23 117.4(3)
N6 C25 C24 123.5(3)
N6 C25 C26 117.3(3)
C24 C25 C26 119.3(3)
O5 C26 N7 124.9(3)
O5 C26 C25 122.4(3)
N7 C26 C25 112.7(3)
N8 C27 N7 113.8(3)
N8 C27 C28 123.1(3)
N7 C27 C28 123.0(3)
C29 C28 C27 117.9(3)
C28 C29 C30 120.6(3)
C31 C30 C29 117.2(3)
N8 C31 C30 123.7(3)
N8 C31 C32 118.0(3)
C30 C31 C32 118.3(3)
O6 C32 N9 123.6(3)
O6 C32 C31 122.3(3)
N9 C32 C31 114.1(3)
C38 C33 N9 118.1(3)
C38 C33 C34 117.4(3)
N9 C33 C34 124.4(3)
C35 C34 C33 118.8(3)
C36 C35 C34 121.7(3)
C35 C36 C37 120.8(3)
C38 C37 C36 116.9(3)
C38 C37 C39 120.5(3)
C36 C37 C39 122.7(3)
F1 C38 C37 120.6(3)
F1 C38 C33 115.1(3)
C37 C38 C33 124.3(3)
O7 C39 O8 123.1(3)
O7 C39 C37 124.7(3)
O8 C39 C37 112.2(3)

loop_
_geom_bond_atom_site_label_1
_geom_bond_atom_site_label_2
_geom_bond_distance
C3S Cl3S 1.715(17)
C3S Cl4S 1.733(18)
C2S O2S 1.463(8)
C1S O1S 1.425(8)
O1 C8 1.360(5)
O1 C7 1.444(7)
O2 C8 1.178(6)
N1 C8 1.386(6)
N1 C9 1.411(6)
O1A C8 1.356(5)
O1A C7 1.489(7)
O2A C8 1.178(6)
N1A C8 1.381(6)
N1A C9 1.408(6)
F1 C38 1.359(4)
O3 C14 1.214(4)
O4 C20 1.216(4)
O5 C26 1.220(4)
O6 C32 1.208(4)
O7 C39 1.198(4)
O8 C39 1.334(4)
O8 C40 1.453(4)
N2 C9 1.329(4)
N2 C13 1.346(4)
N3 C14 1.371(4)
N3 C15 1.398(4)
N4 C15 1.336(4)
N4 C19 1.350(4)
N5 C20 1.368(4)
N5 C21 1.398(4)
N6 C21 1.327(4)
N6 C25 1.339(4)
N7 C26 1.363(4)
N7 C27 1.393(4)
N8 C27 1.336(4)
N8 C31 1.341(4)
N9 C32 1.360(4)
N9 C33 1.402(4)
C1 C2 1.389(5)
C1 C6 1.392(4)
C1 C7 1.502(4)
C2 C3 1.386(4)
C3 C4 1.380(5)
C4 C5 1.383(5)
C5 C6 1.387(5)
C9 C10 1.405(4)
C10 C11 1.362(4)
C11 C12 1.384(5)
C12 C13 1.377(4)
C13 C14 1.505(4)
C15 C16 1.403(4)
C16 C17 1.375(5)
C17 C18 1.378(4)
C18 C19 1.383(4)
C19 C20 1.499(4)
C21 C22 1.406(4)
C22 C23 1.379(5)
C23 C24 1.392(5)
C24 C25 1.384(4)
C25 C26 1.508(5)
C27 C28 1.396(4)
C28 C29 1.365(5)
C29 C30 1.391(5)
C30 C31 1.385(4)
C31 C32 1.503(4)
C33 C38 1.385(5)
C33 C34 1.413(4)
C34 C35 1.384(4)
C35 C36 1.375(4)
C36 C37 1.389(4)
C37 C38 1.381(4)
C37 C39 1.489(4)
